data_1529074
loop_
_publ_author_name
'Choing, Stephanie N.'
'Francis, Aaron J.'
'Clendenning, Graham'
'Schuurman, Michael S.'
'Sommer, Roger D.'
'Tamblyn, Isaac'
'Weare, Walter W.'
'Cuk, Tanja'

_publ_section_title
;
 Long-Lived LMCT in a d0Vanadium(V) Complex by Internal Conversion to a
 State of 3dxyCharacter
;
_journal_issue 30
_journal_name_full 'The Journal of Physical Chemistry C'
_journal_page_first 17029
_journal_paper_doi 10.1021/acs.jpcc.5b00513
_journal_volume 119
_journal_year 2015
_chemical_formula_moiety 'C18 H18 F2 N O4 V'
_chemical_formula_sum 'C18 H18 F2 N O4 V'
_chemical_formula_weight 401.27
_chemical_name_common VOLF-1
_space_group_crystal_system monoclinic
_space_group_IT_number 14
_space_group_name_Hall '-P 2yn'
_space_group_name_H-M_alt 'P 1 21/n 1'
_symmetry_space_group_name_Hall '-P 2yn'
_symmetry_space_group_name_H-M 'P 1 21/n 1'
_atom_sites_solution_hydrogens geom
_atom_sites_solution_primary direct
_atom_sites_solution_secondary difmap
_cell_angle_alpha 90
_cell_angle_beta 107.241(2)
_cell_angle_gamma 90
_cell_formula_units_Z 8
_cell_length_a 17.7691(6)
_cell_length_b 7.9596(2)
_cell_length_c 25.4492(8)
_cell_measurement_reflns_used 170
_cell_measurement_temperature 110.(2)
_cell_measurement_theta_max 29.9646
_cell_measurement_theta_min 4.3812
_cell_volume 3437.67(18)
_computing_cell_refinement 'APEX2 v2012.4-3 (Bruker AXS)'
_computing_data_collection 'Bruker Instrument Service v2013.12.0.0'
_computing_data_reduction 'SAINT V7.68A (Bruker AXS Inc., 2009)'
_computing_structure_refinement 'SHELXL-2013 (Sheldrick, 2013)'
_computing_structure_solution 'SHELXS-97 (Sheldrick, 2008)'
_diffrn_ambient_temperature 110.(2)
_diffrn_detector_area_resol_mean 8.3333
_diffrn_measured_fraction_theta_full 1.000
_diffrn_measured_fraction_theta_max 1.000
_diffrn_measurement_device_type 'Bruker-Nonius X8 Kappa APEX II'
_diffrn_measurement_method 'phi and omega scans'
_diffrn_radiation_monochromator graphite
_diffrn_radiation_type MoK\a
_diffrn_radiation_wavelength 0.71073
_diffrn_reflns_av_R_equivalents 0.0379
_diffrn_reflns_av_sigmaI/netI 0.0727
_diffrn_reflns_limit_h_max 26
_diffrn_reflns_limit_h_min -26
_diffrn_reflns_limit_k_max 11
_diffrn_reflns_limit_k_min -8
_diffrn_reflns_limit_l_max 37
_diffrn_reflns_limit_l_min -37
_diffrn_reflns_number 62290
_diffrn_reflns_theta_full 32.03
_diffrn_reflns_theta_max 32.03
_diffrn_reflns_theta_min 1.66
_diffrn_source 'fine-focus sealed tube'
_exptl_absorpt_coefficient_mu 0.622
_exptl_absorpt_correction_T_max 0.91
_exptl_absorpt_correction_T_min 0.83
_exptl_absorpt_correction_type multi-scan
_exptl_absorpt_process_details 'SADABS V2008/1 (Bruker AXS Inc.)'
_exptl_crystal_colour orange-brown
_exptl_crystal_density_diffrn 1.551
_exptl_crystal_density_method 'not measured'
_exptl_crystal_description blade
_exptl_crystal_F_000 1648
_exptl_crystal_size_max 0.430
_exptl_crystal_size_mid 0.332
_exptl_crystal_size_min 0.164
_refine_diff_density_max 0.506
_refine_diff_density_min -0.487
_refine_ls_extinction_method none
_refine_ls_goodness_of_fit_ref 1.030
_refine_ls_hydrogen_treatment constr
_refine_ls_matrix_type full
_refine_ls_number_parameters 473
_refine_ls_number_reflns 11959
_refine_ls_number_restraints 0
_refine_ls_restrained_S_all 1.030
_refine_ls_R_factor_all 0.0553
_refine_ls_R_factor_gt 0.0389
_refine_ls_shift/su_max 0.001
_refine_ls_shift/su_mean 0.000
_refine_ls_structure_factor_coef Fsqd
_refine_ls_weighting_details
;
w=1/[\s^2^(Fo^2^)+(0.0434P)^2^+2.0240P]
where P=(Fo^2^+2Fc^2^)/3
;
_refine_ls_weighting_scheme calc
_refine_ls_wR_factor_gt 0.0910
_refine_ls_wR_factor_ref 0.0992
_reflns_number_gt 9452
_reflns_number_total 11959
_reflns_threshold_expression 'I > 2\s(I)'
_cod_data_source_file jp5b00513_si_002.cif
_cod_data_source_block I
_cod_depositor_comments 'Adding full bibliography for 1529074.cif.'
_cod_database_code 1529074

loop_
_space_group_symop_operation_xyz
'x, y, z'
'-x+1/2, y+1/2, -z+1/2'
'-x, -y, -z'
'x-1/2, -y-1/2, z-1/2'

loop_
_atom_site_type_symbol
_atom_site_label
_atom_site_fract_x
_atom_site_fract_y
_atom_site_fract_z
_atom_site_U_iso_or_equiv
_atom_site_adp_type
_atom_site_calc_flag
_atom_site_refinement_flags_adp
_atom_site_refinement_flags_posn
_atom_site_occupancy
V V1 0.82342(2) 0.55025(3) 0.16051(2) 0.01496(5) Uani d . . 1
F F1 0.52145(6) 0.91384(13) -0.04267(4) 0.0275(2) Uani d . . 1
F F2 1.08168(6) 1.16048(14) 0.13156(5) 0.0347(2) Uani d . . 1
O O1 0.83768(7) 0.35240(14) 0.16878(5) 0.0242(2) Uani d . . 1
O O2 0.77068(6) 0.57792(13) 0.21019(4) 0.0204(2) Uani d . . 1
O O3 0.76895(6) 0.55880(13) 0.08839(4) 0.01787(19) Uani d . . 1
O O4 0.92554(6) 0.61747(14) 0.17751(4) 0.0199(2) Uani d . . 1
N N1 0.79613(6) 0.84510(15) 0.15555(4) 0.0129(2) Uani d . . 1
C C1 0.74362(9) 0.73328(19) 0.22581(6) 0.0191(3) Uani d . . 1
H H1A 0.7834 0.779 0.2586 0.023 Uiso calc U R 1
H H1B 0.6941 0.715 0.2353 0.023 Uiso calc U R 1
C C2 0.72956(8) 0.85665(18) 0.17877(5) 0.0149(2) Uani d . . 1
H H2A 0.6796 0.8296 0.1502 0.018 Uiso calc U R 1
H H2B 0.7256 0.9721 0.1922 0.018 Uiso calc U R 1
C C3 0.70878(8) 0.65130(17) 0.05566(5) 0.0145(2) Uani d . . 1
C C4 0.70728(8) 0.82621(17) 0.06022(5) 0.0133(2) Uani d . . 1
C C5 0.64297(8) 0.91437(18) 0.02711(6) 0.0162(2) Uani d . . 1
H H5 0.6402 1.0331 0.0298 0.019 Uiso calc U R 1
C C6 0.58336(8) 0.82677(19) -0.00969(6) 0.0183(3) Uani d . . 1
C C7 0.58409(9) 0.6550(2) -0.01498(6) 0.0194(3) Uani d . . 1
H H7 0.5416 0.5992 -0.0407 0.023 Uiso calc U R 1
C C8 0.64752(8) 0.56360(18) 0.01763(6) 0.0163(2) Uani d . . 1
C C9 0.77492(8) 0.91729(17) 0.09942(5) 0.0142(2) Uani d . . 1
H H9A 0.8213 0.9119 0.0855 0.017 Uiso calc U R 1
H H9B 0.7607 1.037 0.101 0.017 Uiso calc U R 1
C C10 0.65166(10) 0.37660(19) 0.01287(7) 0.0250(3) Uani d . . 1
H H10A 0.6002 0.3336 -0.0089 0.038 Uiso calc U R 1
H H10B 0.6661 0.3264 0.0497 0.038 Uiso calc U R 1
H H10C 0.6914 0.3474 -0.0053 0.038 Uiso calc U R 1
C C11 0.96315(8) 0.75445(19) 0.16592(6) 0.0168(3) Uani d . . 1
C C12 0.93668(8) 0.91616(18) 0.17217(6) 0.0165(3) Uani d . . 1
C C13 0.97722(8) 1.0544(2) 0.16077(6) 0.0210(3) Uani d . . 1
H H13 0.9602 1.1656 0.1647 0.025 Uiso calc U R 1
C C14 1.04277(9) 1.0257(2) 0.14360(7) 0.0237(3) Uani d . . 1
C C15 1.07023(8) 0.8669(2) 0.13754(6) 0.0227(3) Uani d . . 1
H H15 1.1158 0.853 0.1257 0.027 Uiso calc U R 1
C C16 1.03059(8) 0.7275(2) 0.14891(6) 0.0191(3) Uani d . . 1
C C17 0.86524(8) 0.93739(18) 0.19139(6) 0.0156(2) Uani d . . 1
H H17A 0.877 0.8954 0.2296 0.019 Uiso calc U R 1
H H17B 0.8522 1.0583 0.1914 0.019 Uiso calc U R 1
C C18 1.05810(9) 0.5515(2) 0.14406(7) 0.0256(3) Uani d . . 1
H H18A 1.1042 0.5545 0.1304 0.038 Uiso calc U R 1
H H18B 1.0157 0.4878 0.1183 0.038 Uiso calc U R 1
H H18C 1.0724 0.4973 0.1803 0.038 Uiso calc U R 1
V V2 0.29803(2) 0.55775(3) 0.15247(2) 0.01594(6) Uani d . . 1
F F3 0.64489(5) 0.21953(12) 0.13924(4) 0.02426(19) Uani d . . 1
F F4 0.08567(7) -0.05811(14) -0.01556(5) 0.0382(3) Uani d . . 1
O O5 0.27181(6) 0.75124(15) 0.14800(5) 0.0236(2) Uani d . . 1
O O6 0.25524(6) 0.49682(16) 0.20484(4) 0.0236(2) Uani d . . 1
O O7 0.40430(6) 0.58598(14) 0.17251(4) 0.0195(2) Uani d . . 1
O O8 0.25293(6) 0.48933(15) 0.08274(4) 0.0208(2) Uani d . . 1
N N2 0.33054(7) 0.26327(17) 0.16517(5) 0.0171(2) Uani d . . 1
C C19 0.26215(9) 0.3366(2) 0.23126(6) 0.0235(3) Uani d . . 1
H H19A 0.2141 0.3132 0.2421 0.028 Uiso calc U R 1
H H19B 0.3078 0.337 0.2649 0.028 Uiso calc U R 1
C C20 0.27308(9) 0.2018(2) 0.19232(6) 0.0214(3) Uani d . . 1
H H20A 0.2927 0.0973 0.2129 0.026 Uiso calc U R 1
H H20B 0.2221 0.1771 0.1645 0.026 Uiso calc U R 1
C C21 0.46431(7) 0.49318(18) 0.16535(6) 0.0151(2) Uani d . . 1
C C22 0.47150(8) 0.32300(18) 0.17950(5) 0.0151(2) Uani d . . 1
C C23 0.53341(8) 0.23090(18) 0.17105(6) 0.0169(3) Uani d . . 1
H H23 0.5394 0.115 0.1803 0.02 Uiso calc U R 1
C C24 0.58590(8) 0.31085(19) 0.14903(6) 0.0169(3) Uani d . . 1
C C25 0.58053(8) 0.47897(19) 0.13589(6) 0.0175(3) Uani d . . 1
H H25 0.6185 0.5301 0.1215 0.021 Uiso calc U R 1
C C26 0.51879(8) 0.57376(18) 0.14388(6) 0.0169(3) Uani d . . 1
C C27 0.41161(8) 0.2447(2) 0.20289(6) 0.0187(3) Uani d . . 1
H H27A 0.4238 0.1239 0.2098 0.022 Uiso calc U R 1
H H27B 0.4147 0.2985 0.2386 0.022 Uiso calc U R 1
C C28 0.50985(10) 0.7574(2) 0.12984(8) 0.0285(3) Uani d . . 1
H H28A 0.5283 0.824 0.1636 0.043 Uiso calc U R 1
H H28B 0.4543 0.7826 0.1115 0.043 Uiso calc U R 1
H H28C 0.5412 0.7854 0.1052 0.043 Uiso calc U R 1
C C29 0.21340(8) 0.3499(2) 0.05806(5) 0.0190(3) Uani d . . 1
C C30 0.24391(8) 0.1896(2) 0.07239(5) 0.0183(3) Uani d . . 1
C C31 0.20054(9) 0.0504(2) 0.04723(6) 0.0218(3) Uani d . . 1
H H31 0.22 -0.0602 0.0564 0.026 Uiso calc U R 1
C C32 0.12844(10) 0.0773(2) 0.00852(6) 0.0255(3) Uani d . . 1
C C33 0.09830(9) 0.2350(2) -0.00679(6) 0.0259(3) Uani d . . 1
H H33 0.0487 0.2478 -0.0339 0.031 Uiso calc U R 1
C C34 0.14087(9) 0.3756(2) 0.01773(6) 0.0217(3) Uani d . . 1
C C35 0.32343(8) 0.1674(2) 0.11399(6) 0.0183(3) Uani d . . 1
H H35A 0.3322 0.0466 0.1231 0.022 Uiso calc U R 1
H H35B 0.3648 0.2053 0.0978 0.022 Uiso calc U R 1
C C36 0.11176(10) 0.5505(2) 0.00152(7) 0.0300(4) Uani d . . 1
H H36A 0.1434 0.602 -0.0198 0.045 Uiso calc U R 1
H H36B 0.1164 0.6174 0.0347 0.045 Uiso calc U R 1
H H36C 0.0564 0.5463 -0.0209 0.045 Uiso calc U R 1

loop_
_atom_site_aniso_label
_atom_site_aniso_U_11
_atom_site_aniso_U_22
_atom_site_aniso_U_33
_atom_site_aniso_U_12
_atom_site_aniso_U_13
_atom_site_aniso_U_23
V1 0.01553(10) 0.01374(11) 0.01626(11) 0.00376(8) 0.00572(8) 0.00339(8)
F1 0.0253(5) 0.0307(5) 0.0192(4) 0.0089(4) -0.0046(4) -0.0012(4)
F2 0.0209(5) 0.0332(6) 0.0539(7) -0.0079(4) 0.0172(5) 0.0013(5)
O1 0.0262(5) 0.0164(5) 0.0313(6) 0.0056(4) 0.0106(5) 0.0060(4)
O2 0.0243(5) 0.0190(5) 0.0209(5) 0.0046(4) 0.0114(4) 0.0057(4)
O3 0.0220(5) 0.0138(5) 0.0172(5) 0.0047(4) 0.0048(4) 0.0000(4)
O4 0.0159(4) 0.0190(5) 0.0243(5) 0.0035(4) 0.0053(4) 0.0025(4)
N1 0.0123(5) 0.0147(5) 0.0119(5) 0.0009(4) 0.0035(4) 0.0000(4)
C1 0.0222(6) 0.0216(7) 0.0157(6) 0.0030(5) 0.0088(5) 0.0027(5)
C2 0.0136(5) 0.0180(6) 0.0139(6) 0.0025(5) 0.0055(4) 0.0003(5)
C3 0.0180(6) 0.0146(6) 0.0123(5) 0.0017(5) 0.0067(5) 0.0005(4)
C4 0.0160(5) 0.0138(6) 0.0111(5) -0.0004(4) 0.0056(4) 0.0001(4)
C5 0.0207(6) 0.0145(6) 0.0133(6) 0.0024(5) 0.0049(5) 0.0008(5)
C6 0.0195(6) 0.0228(7) 0.0113(6) 0.0040(5) 0.0025(5) 0.0014(5)
C7 0.0207(6) 0.0237(7) 0.0132(6) -0.0039(5) 0.0039(5) -0.0021(5)
C8 0.0228(6) 0.0145(6) 0.0135(6) -0.0028(5) 0.0083(5) -0.0011(5)
C9 0.0160(6) 0.0139(6) 0.0126(5) -0.0004(4) 0.0039(4) 0.0015(4)
C10 0.0372(9) 0.0149(7) 0.0225(7) -0.0037(6) 0.0082(6) -0.0030(6)
C11 0.0120(5) 0.0221(7) 0.0146(6) 0.0019(5) 0.0014(4) 0.0004(5)
C12 0.0120(5) 0.0210(7) 0.0154(6) 0.0003(5) 0.0024(4) -0.0017(5)
C13 0.0148(6) 0.0227(7) 0.0245(7) -0.0015(5) 0.0045(5) -0.0015(6)
C14 0.0143(6) 0.0294(9) 0.0264(7) -0.0050(5) 0.0047(5) -0.0005(6)
C15 0.0126(6) 0.0358(9) 0.0190(6) -0.0001(6) 0.0037(5) -0.0020(6)
C16 0.0123(5) 0.0276(8) 0.0153(6) 0.0037(5) 0.0005(5) -0.0016(5)
C17 0.0142(5) 0.0170(6) 0.0150(6) -0.0004(5) 0.0035(4) -0.0020(5)
C18 0.0180(6) 0.0313(9) 0.0265(8) 0.0071(6) 0.0052(6) -0.0038(6)
V2 0.01227(10) 0.02412(13) 0.01186(10) 0.00175(8) 0.00424(8) -0.00027(9)
F3 0.0188(4) 0.0299(5) 0.0253(5) 0.0091(4) 0.0083(3) -0.0012(4)
F4 0.0350(6) 0.0355(6) 0.0326(6) -0.0125(5) -0.0074(5) -0.0058(5)
O5 0.0212(5) 0.0286(6) 0.0219(5) 0.0072(4) 0.0076(4) 0.0005(4)
O6 0.0202(5) 0.0358(6) 0.0180(5) 0.0041(4) 0.0105(4) 0.0022(4)
O7 0.0141(4) 0.0212(5) 0.0237(5) 0.0011(4) 0.0061(4) -0.0055(4)
O8 0.0219(5) 0.0257(6) 0.0130(4) -0.0046(4) 0.0028(4) 0.0008(4)
N2 0.0133(5) 0.0275(7) 0.0109(5) -0.0045(4) 0.0042(4) 0.0007(4)
C19 0.0203(7) 0.0366(9) 0.0155(6) -0.0009(6) 0.0083(5) 0.0021(6)
C20 0.0169(6) 0.0346(8) 0.0146(6) -0.0067(6) 0.0075(5) 0.0012(6)
C21 0.0109(5) 0.0177(6) 0.0156(6) -0.0007(4) 0.0024(4) -0.0033(5)
C22 0.0123(5) 0.0185(6) 0.0130(5) -0.0022(5) 0.0013(4) 0.0005(5)
C23 0.0152(6) 0.0165(6) 0.0166(6) 0.0010(5) 0.0012(5) 0.0003(5)
C24 0.0116(5) 0.0223(7) 0.0157(6) 0.0029(5) 0.0024(4) -0.0024(5)
C25 0.0130(5) 0.0226(7) 0.0169(6) -0.0023(5) 0.0044(5) -0.0002(5)
C26 0.0139(6) 0.0164(7) 0.0190(6) -0.0023(5) 0.0028(5) -0.0013(5)
C27 0.0136(6) 0.0264(7) 0.0146(6) -0.0028(5) 0.0019(5) 0.0035(5)
C28 0.0238(7) 0.0172(7) 0.0438(10) -0.0023(6) 0.0089(7) 0.0034(7)
C29 0.0184(6) 0.0290(8) 0.0100(5) -0.0045(5) 0.0048(5) -0.0002(5)
C30 0.0164(6) 0.0291(8) 0.0100(5) -0.0036(5) 0.0048(5) 0.0004(5)
C31 0.0218(7) 0.0284(8) 0.0149(6) -0.0044(6) 0.0051(5) -0.0011(6)
C32 0.0249(7) 0.0320(9) 0.0170(7) -0.0087(6) 0.0019(6) -0.0037(6)
C33 0.0207(7) 0.0378(9) 0.0158(6) -0.0032(6) 0.0001(5) -0.0002(6)
C34 0.0199(6) 0.0315(8) 0.0129(6) -0.0014(6) 0.0039(5) 0.0014(5)
C35 0.0154(6) 0.0266(7) 0.0135(6) -0.0019(5) 0.0051(5) -0.0010(5)
C36 0.0272(8) 0.0375(10) 0.0208(7) 0.0027(7) 0.0001(6) 0.0044(7)

loop_
_atom_type_symbol
_atom_type_description
_atom_type_scat_dispersion_real
_atom_type_scat_dispersion_imag
_atom_type_scat_source
C C 0.0033 0.0016 'International Tables Vol C Tables 4.2.6.8 and 6.1.1.4'
H H 0.0000 0.0000 'International Tables Vol C Tables 4.2.6.8 and 6.1.1.4'
N N 0.0061 0.0033 'International Tables Vol C Tables 4.2.6.8 and 6.1.1.4'
O O 0.0106 0.0060 'International Tables Vol C Tables 4.2.6.8 and 6.1.1.4'
F F 0.0171 0.0103 'International Tables Vol C Tables 4.2.6.8 and 6.1.1.4'
V V 0.3005 0.5294 'International Tables Vol C Tables 4.2.6.8 and 6.1.1.4'

loop_
_geom_angle_atom_site_label_1
_geom_angle_atom_site_label_2
_geom_angle_atom_site_label_3
_geom_angle
O1 V1 O2 97.09(5)
O1 V1 O3 100.79(6)
O2 V1 O3 118.47(5)
O1 V1 O4 98.66(5)
O2 V1 O4 119.26(5)
O3 V1 O4 115.33(5)
O1 V1 N1 174.20(5)
O2 V1 N1 77.12(4)
O3 V1 N1 82.53(4)
O4 V1 N1 84.04(4)
C1 O2 V1 126.30(9)
C3 O3 V1 136.91(9)
C11 O4 V1 134.97(9)
C2 N1 C9 110.95(10)
C2 N1 C17 109.75(10)
C9 N1 C17 109.11(10)
C2 N1 V1 102.37(8)
C9 N1 V1 114.91(8)
C17 N1 V1 109.53(8)
O2 C1 C2 109.46(11)
O2 C1 H1A 109.8
C2 C1 H1A 109.8
O2 C1 H1B 109.8
C2 C1 H1B 109.8
H1A C1 H1B 108.2
N1 C2 C1 108.26(11)
N1 C2 H2A 110.0
C1 C2 H2A 110.0
N1 C2 H2B 110.0
C1 C2 H2B 110.0
H2A C2 H2B 108.4
O3 C3 C4 121.26(12)
O3 C3 C8 117.36(12)
C4 C3 C8 121.37(13)
C5 C4 C3 118.97(12)
C5 C4 C9 120.71(12)
C3 C4 C9 120.31(12)
C6 C5 C4 118.97(13)
C6 C5 H5 120.5
C4 C5 H5 120.5
F1 C6 C7 118.43(13)
F1 C6 C5 118.71(13)
C7 C6 C5 122.86(13)
C6 C7 C8 119.43(13)
C6 C7 H7 120.3
C8 C7 H7 120.3
C7 C8 C3 118.38(13)
C7 C8 C10 121.50(13)
C3 C8 C10 120.12(13)
N1 C9 C4 112.22(11)
N1 C9 H9A 109.2
C4 C9 H9A 109.2
N1 C9 H9B 109.2
C4 C9 H9B 109.2
H9A C9 H9B 107.9
C8 C10 H10A 109.5
C8 C10 H10B 109.5
H10A C10 H10B 109.5
C8 C10 H10C 109.5
H10A C10 H10C 109.5
H10B C10 H10C 109.5
O4 C11 C12 120.81(12)
O4 C11 C16 117.66(13)
C12 C11 C16 121.51(14)
C13 C12 C11 119.51(13)
C13 C12 C17 121.30(13)
C11 C12 C17 119.19(13)
C14 C13 C12 118.23(15)
C14 C13 H13 120.9
C12 C13 H13 120.9
F2 C14 C13 118.32(15)
F2 C14 C15 118.50(14)
C13 C14 C15 123.17(15)
C14 C15 C16 119.35(14)
C14 C15 H15 120.3
C16 C15 H15 120.3
C15 C16 C11 118.23(14)
C15 C16 C18 122.05(13)
C11 C16 C18 119.72(14)
N1 C17 C12 111.65(11)
N1 C17 H17A 109.3
C12 C17 H17A 109.3
N1 C17 H17B 109.3
C12 C17 H17B 109.3
H17A C17 H17B 108.0
C16 C18 H18A 109.5
C16 C18 H18B 109.5
H18A C18 H18B 109.5
C16 C18 H18C 109.5
H18A C18 H18C 109.5
H18B C18 H18C 109.5
O5 V2 O6 97.74(6)
O5 V2 O8 100.69(6)
O6 V2 O8 119.31(5)
O5 V2 O7 99.03(5)
O6 V2 O7 117.43(5)
O8 V2 O7 115.82(5)
O5 V2 N2 174.68(5)
O6 V2 N2 76.95(5)
O8 V2 N2 81.79(5)
O7 V2 N2 83.97(4)
C19 O6 V2 126.64(10)
C21 O7 V2 133.57(9)
C29 O8 V2 135.90(9)
C20 N2 C35 110.50(11)
C20 N2 C27 109.76(11)
C35 N2 C27 109.33(11)
C20 N2 V2 102.31(9)
C35 N2 V2 115.33(9)
C27 N2 V2 109.36(9)
O6 C19 C20 109.54(12)
O6 C19 H19A 109.8
C20 C19 H19A 109.8
O6 C19 H19B 109.8
C20 C19 H19B 109.8
H19A C19 H19B 108.2
N2 C20 C19 108.25(13)
N2 C20 H20A 110.0
C19 C20 H20A 110.0
N2 C20 H20B 110.0
C19 C20 H20B 110.0
H20A C20 H20B 108.4
O7 C21 C22 120.66(12)
O7 C21 C26 117.78(13)
C22 C21 C26 121.56(13)
C23 C22 C21 119.16(13)
C23 C22 C27 121.94(13)
C21 C22 C27 118.89(12)
C24 C23 C22 118.76(13)
C24 C23 H23 120.6
C22 C23 H23 120.6
F3 C24 C25 118.53(13)
F3 C24 C23 118.67(13)
C25 C24 C23 122.79(13)
C24 C25 C26 119.43(13)
C24 C25 H25 120.3
C26 C25 H25 120.3
C25 C26 C21 118.27(13)
C25 C26 C28 121.59(13)
C21 C26 C28 120.13(13)
N2 C27 C22 111.66(11)
N2 C27 H27A 109.3
C22 C27 H27A 109.3
N2 C27 H27B 109.3
C22 C27 H27B 109.3
H27A C27 H27B 107.9
C26 C28 H28A 109.5
C26 C28 H28B 109.5
H28A C28 H28B 109.5
C26 C28 H28C 109.5
H28A C28 H28C 109.5
H28B C28 H28C 109.5
O8 C29 C30 121.20(12)
O8 C29 C34 117.02(14)
C30 C29 C34 121.77(14)
C31 C30 C29 119.29(13)
C31 C30 C35 120.45(14)
C29 C30 C35 120.25(13)
C32 C31 C30 118.34(15)
C32 C31 H31 120.8
C30 C31 H31 120.8
F4 C32 C33 118.58(14)
F4 C32 C31 118.44(16)
C33 C32 C31 122.97(15)
C32 C33 C34 119.55(14)
C32 C33 H33 120.2
C34 C33 H33 120.2
C33 C34 C29 118.04(15)
C33 C34 C36 121.75(14)
C29 C34 C36 120.21(15)
N2 C35 C30 112.06(12)
N2 C35 H35A 109.2
C30 C35 H35A 109.2
N2 C35 H35B 109.2
C30 C35 H35B 109.2
H35A C35 H35B 107.9
C34 C36 H36A 109.5
C34 C36 H36B 109.5
H36A C36 H36B 109.5
C34 C36 H36C 109.5
H36A C36 H36C 109.5
H36B C36 H36C 109.5

loop_
_geom_bond_atom_site_label_1
_geom_bond_atom_site_label_2
_geom_bond_distance
V1 O1 1.5991(11)
V1 O2 1.7966(11)
V1 O3 1.8047(10)
V1 O4 1.8167(11)
V1 N1 2.3922(12)
F1 C6 1.3593(16)
F2 C14 1.3596(18)
O2 C1 1.4254(18)
O3 C3 1.3606(16)
O4 C11 1.3563(18)
N1 C2 1.4736(17)
N1 C9 1.4810(17)
N1 C17 1.4885(17)
C1 C2 1.5109(19)
C1 H1A 0.99
C1 H1B 0.99
C2 H2A 0.99
C2 H2B 0.99
C3 C4 1.3980(19)
C3 C8 1.4087(19)
C4 C5 1.3918(19)
C4 C9 1.5016(18)
C5 C6 1.377(2)
C5 H5 0.95
C6 C7 1.374(2)
C7 C8 1.391(2)
C7 H7 0.95
C8 C10 1.497(2)
C9 H9A 0.99
C9 H9B 0.99
C10 H10A 0.98
C10 H10B 0.98
C10 H10C 0.98
C11 C12 1.396(2)
C11 C16 1.4060(19)
C12 C13 1.392(2)
C12 C17 1.4991(19)
C13 C14 1.379(2)
C13 H13 0.95
C14 C15 1.380(2)
C15 C16 1.390(2)
C15 H15 0.95
C16 C18 1.501(2)
C17 H17A 0.99
C17 H17B 0.99
C18 H18A 0.98
C18 H18B 0.98
C18 H18C 0.98
V2 O5 1.6033(12)
V2 O6 1.7862(11)
V2 O8 1.8014(11)
V2 O7 1.8181(10)
V2 N2 2.4128(14)
F3 C24 1.3581(16)
F4 C32 1.3559(19)
O6 C19 1.430(2)
O7 C21 1.3531(16)
O8 C29 1.3627(18)
N2 C20 1.4757(18)
N2 C35 1.4823(18)
N2 C27 1.4828(17)
C19 C20 1.511(2)
C19 H19A 0.99
C19 H19B 0.99
C20 H20A 0.99
C20 H20B 0.99
C21 C22 1.398(2)
C21 C26 1.4003(19)
C22 C23 1.3906(19)
C22 C27 1.5003(19)
C23 C24 1.378(2)
C23 H23 0.95
C24 C25 1.376(2)
C25 C26 1.395(2)
C25 H25 0.95
C26 C28 1.502(2)
C27 H27A 0.99
C27 H27B 0.99
C28 H28A 0.98
C28 H28B 0.98
C28 H28C 0.98
C29 C30 1.392(2)
C29 C34 1.404(2)
C30 C31 1.392(2)
C30 C35 1.5040(19)
C31 C32 1.382(2)
C31 H31 0.95
C32 C33 1.375(3)
C33 C34 1.391(2)
C33 H33 0.95
C34 C36 1.499(2)
C35 H35A 0.99
C35 H35B 0.99
C36 H36A 0.98
C36 H36B 0.98
C36 H36C 0.98

loop_
_geom_torsion_atom_site_label_1
_geom_torsion_atom_site_label_2
_geom_torsion_atom_site_label_3
_geom_torsion_atom_site_label_4
_geom_torsion
O1 V1 O2 C1 176.24(12)
O3 V1 O2 C1 -77.38(12)
O4 V1 O2 C1 72.13(12)
N1 V1 O2 C1 -3.38(11)
O1 V1 O3 C3 143.85(14)
O2 V1 O3 C3 39.59(15)
O4 V1 O3 C3 -111.09(14)
N1 V1 O3 C3 -31.34(13)
O1 V1 O4 C11 157.21(14)
O2 V1 O4 C11 -99.58(14)
O3 V1 O4 C11 50.86(15)
N1 V1 O4 C11 -27.96(13)
V1 O2 C1 C2 27.02(16)
C9 N1 C2 C1 161.17(11)
C17 N1 C2 C1 -78.16(14)
V1 N1 C2 C1 38.10(11)
O2 C1 C2 N1 -43.68(15)
V1 O3 C3 C4 45.7(2)
V1 O3 C3 C8 -133.39(12)
O3 C3 C4 C5 -177.73(12)
C8 C3 C4 C5 1.3(2)
O3 C3 C4 C9 3.56(19)
C8 C3 C4 C9 -177.43(12)
C3 C4 C5 C6 -0.9(2)
C9 C4 C5 C6 177.77(13)
C4 C5 C6 F1 -178.74(12)
C4 C5 C6 C7 0.5(2)
F1 C6 C7 C8 178.84(13)
C5 C6 C7 C8 -0.4(2)
C6 C7 C8 C3 0.7(2)
C6 C7 C8 C10 -179.13(14)
O3 C3 C8 C7 177.87(12)
C4 C3 C8 C7 -1.2(2)
O3 C3 C8 C10 -2.28(19)
C4 C3 C8 C10 178.68(13)
C2 N1 C9 C4 -61.06(14)
C17 N1 C9 C4 177.90(11)
V1 N1 C9 C4 54.46(12)
C5 C4 C9 N1 130.31(13)
C3 C4 C9 N1 -51.00(16)
V1 O4 C11 C12 47.6(2)
V1 O4 C11 C16 -134.07(12)
O4 C11 C12 C13 178.99(13)
C16 C11 C12 C13 0.7(2)
O4 C11 C12 C17 -0.65(19)
C16 C11 C12 C17 -178.92(12)
C11 C12 C13 C14 -0.1(2)
C17 C12 C13 C14 179.57(13)
C12 C13 C14 F2 178.91(13)
C12 C13 C14 C15 -0.4(2)
F2 C14 C15 C16 -179.10(14)
C13 C14 C15 C16 0.2(2)
C14 C15 C16 C11 0.4(2)
C14 C15 C16 C18 -178.96(14)
O4 C11 C16 C15 -179.23(12)
C12 C11 C16 C15 -0.9(2)
O4 C11 C16 C18 0.18(19)
C12 C11 C16 C18 178.50(13)
C2 N1 C17 C12 174.87(11)
C9 N1 C17 C12 -63.36(14)
V1 N1 C17 C12 63.22(12)
C13 C12 C17 N1 124.92(14)
C11 C12 C17 N1 -55.44(17)
O5 V2 O6 C19 -175.25(12)
O8 V2 O6 C19 77.83(13)
O7 V2 O6 C19 -70.82(13)
N2 V2 O6 C19 5.18(11)
O5 V2 O7 C21 -151.80(13)
O6 V2 O7 C21 104.54(14)
O8 V2 O7 C21 -45.21(15)
N2 V2 O7 C21 32.63(13)
O5 V2 O8 C29 -139.11(14)
O6 V2 O8 C29 -33.85(16)
O7 V2 O8 C29 115.30(14)
N2 V2 O8 C29 36.12(14)
V2 O6 C19 C20 -28.90(17)
C35 N2 C20 C19 -160.36(12)
C27 N2 C20 C19 78.99(15)
V2 N2 C20 C19 -37.05(12)
O6 C19 C20 N2 43.84(16)
V2 O7 C21 C22 -51.16(19)
V2 O7 C21 C26 129.38(13)
O7 C21 C22 C23 179.31(12)
C26 C21 C22 C23 -1.2(2)
O7 C21 C22 C27 -0.11(19)
C26 C21 C22 C27 179.33(12)
C21 C22 C23 C24 0.1(2)
C27 C22 C23 C24 179.53(12)
C22 C23 C24 F3 -178.00(12)
C22 C23 C24 C25 1.2(2)
F3 C24 C25 C26 177.83(12)
C23 C24 C25 C26 -1.3(2)
C24 C25 C26 C21 0.2(2)
C24 C25 C26 C28 -179.55(14)
O7 C21 C26 C25 -179.46(12)
C22 C21 C26 C25 1.1(2)
O7 C21 C26 C28 0.3(2)
C22 C21 C26 C28 -179.17(14)
C20 N2 C27 C22 -173.68(13)
C35 N2 C27 C22 64.96(16)
V2 N2 C27 C22 -62.19(13)
C23 C22 C27 N2 -122.03(14)
C21 C22 C27 N2 57.37(17)
V2 O8 C29 C30 -50.6(2)
V2 O8 C29 C34 129.42(13)
O8 C29 C30 C31 178.22(13)
C34 C29 C30 C31 -1.8(2)
O8 C29 C30 C35 -2.7(2)
C34 C29 C30 C35 177.31(13)
C29 C30 C31 C32 0.3(2)
C35 C30 C31 C32 -178.81(14)
C30 C31 C32 F4 -179.22(14)
C30 C31 C32 C33 1.0(2)
F4 C32 C33 C34 179.44(15)
C31 C32 C33 C34 -0.8(3)
C32 C33 C34 C29 -0.7(2)
C32 C33 C34 C36 178.37(16)
O8 C29 C34 C33 -178.03(13)
C30 C29 C34 C33 2.0(2)
O8 C29 C34 C36 2.9(2)
C30 C29 C34 C36 -177.10(14)
C20 N2 C35 C30 62.63(16)
C27 N2 C35 C30 -176.46(12)
V2 N2 C35 C30 -52.76(13)
C31 C30 C35 N2 -130.12(14)
C29 C30 C35 N2 50.81(17)
